data_7047121
loop_
_publ_author_name
'Sekiguchi, Yoshiya'
'Meng, Fanqiang'
'Tanaka, Hiromasa'
'Eizawa, Aya'
'Arashiba, Kazuya'
'Nakajima, Kazunari'
'Yoshizawa, Kazunari'
'Nishibayashi, Yoshiaki'

_publ_section_title
;
 Synthesis and reactivity of titanium- and zirconium-dinitrogen complexes
 bearing anionic pyrrole-based PNP-type pincer ligands.
;
_journal_issue 33
_journal_name_full 'Dalton transactions (Cambridge, England : 2003)'
_journal_page_first 11322
_journal_page_last 11326
_journal_paper_doi 10.1039/c8dt02739k
_journal_volume 47
_journal_year 2018
_chemical_formula_moiety 'C27 H47 Cl2 N P2 Zr'
_chemical_formula_sum 'C27 H47 Cl2 N P2 Zr'
_chemical_formula_weight 609.75
_space_group_crystal_system monoclinic
_space_group_IT_number 15
_space_group_name_Hall '-I 2ya'
_space_group_name_H-M_alt 'I 1 2/a 1'
_symmetry_space_group_name_Hall '-I 2ya'
_symmetry_space_group_name_H-M 'I 1 2/a 1'
_atom_sites_solution_hydrogens geom
_atom_sites_solution_primary direct
_atom_sites_solution_secondary difmap
_audit_update_record
;
2018-06-28 deposited with the CCDC.
2018-07-25 downloaded from the CCDC.
;
_cell_angle_alpha 90.0000
_cell_angle_beta 104.499(7)
_cell_angle_gamma 90.0000
_cell_formula_units_Z 8
_cell_length_a 21.3223(6)
_cell_length_b 9.8821(3)
_cell_length_c 28.558(3)
_cell_measurement_reflns_used 20683
_cell_measurement_temperature 173
_cell_measurement_theta_max 27.49
_cell_measurement_theta_min 1.98
_cell_volume 5825.8(7)
_computing_cell_refinement 'RAPID AUTO'
_computing_data_collection 'RAPID AUTO (Rigaku, ????)'
_computing_data_reduction 'RAPID AUTO'
_computing_molecular_graphics 'CrystalStructure 4.3'
_computing_publication_material 'CrystalStructure 4.3 (Rigaku, 2018)'
_computing_structure_refinement 'SHELXL Version 2016/6 (Sheldrick, 2008)'
_computing_structure_solution SIR97
_diffrn_ambient_temperature 173
_diffrn_detector_area_resol_mean 10.000
_diffrn_measured_fraction_theta_full 0.998
_diffrn_measured_fraction_theta_max 0.998
_diffrn_measurement_device_type 'Rigaku R-AXIS RAPID'
_diffrn_measurement_method \w
_diffrn_radiation_type 'Mo K\a'
_diffrn_radiation_wavelength 0.71075
_diffrn_reflns_av_R_equivalents 0.0794
_diffrn_reflns_Laue_measured_fraction_full 0.998
_diffrn_reflns_Laue_measured_fraction_max 0.998
_diffrn_reflns_limit_h_max 26
_diffrn_reflns_limit_h_min -27
_diffrn_reflns_limit_k_max 12
_diffrn_reflns_limit_k_min -12
_diffrn_reflns_limit_l_max 36
_diffrn_reflns_limit_l_min -36
_diffrn_reflns_number 27118
_diffrn_reflns_point_group_measured_fraction_full 0.998
_diffrn_reflns_point_group_measured_fraction_max 0.998
_diffrn_reflns_theta_full 25.242
_diffrn_reflns_theta_max 27.475
_diffrn_reflns_theta_min 2.189
_diffrn_standards_number 0
_exptl_absorpt_coefficient_mu 0.687
_exptl_absorpt_correction_T_max 0.933
_exptl_absorpt_correction_T_min 0.615
_exptl_absorpt_correction_type multi-scan
_exptl_absorpt_process_details 'ABSCOR (Rigaku, 1995)'
_exptl_crystal_colour purple
_exptl_crystal_density_diffrn 1.390
_exptl_crystal_density_method 'not measured'
_exptl_crystal_description block
_exptl_crystal_F_000 2560.00
_exptl_crystal_size_max 0.183
_exptl_crystal_size_mid 0.153
_exptl_crystal_size_min 0.101
_refine_diff_density_max 0.56
_refine_diff_density_min -0.43
_refine_ls_extinction_method none
_refine_ls_goodness_of_fit_ref 1.000
_refine_ls_hydrogen_treatment constr
_refine_ls_number_parameters 330
_refine_ls_number_reflns 6664
_refine_ls_number_restraints 0
_refine_ls_R_factor_all 0.0602
_refine_ls_R_factor_gt 0.0489
_refine_ls_shift/su_max 0.001
_refine_ls_structure_factor_coef Fsqd
_refine_ls_weighting_details 'w = 1/[\s^2^(Fo^2^)+38.2000P] where P=(Fo^2^+2Fc^2^)/3'
_refine_ls_weighting_scheme calc
_refine_ls_wR_factor_gt 0.1034
_refine_ls_wR_factor_ref 0.1084
_reflns_Friedel_coverage 0.000
_reflns_number_gt 5842
_reflns_number_total 6664
_reflns_threshold_expression F^2^>2.0\s(F^2^)
_cod_data_source_file c8dt02739k2.cif
_cod_data_source_block 20170902ZrPNPCl2Cp
_cod_depositor_comments 'Adding full bibliography for 7047117--7047122.cif.'
_cod_original_cell_volume 5825.7(7)
_cod_database_code 7047121

loop_
_space_group_symop_operation_xyz
'x, y, z'
'-x+1/2, y, -z'
'x+1/2, y+1/2, z+1/2'
'-x+1, y+1/2, -z+1/2'
'-x, -y, -z'
'x-1/2, -y, z'
'-x+1/2, -y+1/2, -z+1/2'
'x, -y+1/2, z+1/2'

loop_
_atom_site_label
_atom_site_type_symbol
_atom_site_fract_x
_atom_site_fract_y
_atom_site_fract_z
_atom_site_U_iso_or_equiv
_atom_site_adp_type
_atom_site_occupancy
_atom_site_site_symmetry_order
_atom_site_calc_flag
_atom_site_refinement_flags_posn
_atom_site_refinement_flags_adp
_atom_site_refinement_flags_occupancy
Zr1 Zr 0.45195(2) 0.32682(3) 0.37680(2) 0.01619(9) Uani 1 1 d . . .
Cl1 Cl 0.42258(4) 0.27329(8) 0.28879(3) 0.02431(17) Uani 1 1 d . . .
Cl2 Cl 0.46087(4) 0.30469(9) 0.46518(3) 0.02611(18) Uani 1 1 d . . .
P1 P 0.54075(4) 0.09859(8) 0.39509(3) 0.01922(17) Uani 1 1 d . . .
P2 P 0.31513(4) 0.38882(8) 0.35785(3) 0.01733(17) Uani 1 1 d . . .
N1 N 0.39654(12) 0.1338(3) 0.37771(9) 0.0185(5) Uani 1 1 d . . .
C1 C 0.49013(16) -0.0053(3) 0.42448(12) 0.0225(7) Uani 1 1 d . . .
H1A H 0.501997 -0.101775 0.423141 0.027 Uiso 1 1 calc R U .
H1B H 0.497898 0.021101 0.458907 0.027 Uiso 1 1 calc R U .
C2 C 0.41978(16) 0.0135(3) 0.39965(12) 0.0211(6) Uani 1 1 d . . .
C3 C 0.37097(17) -0.0804(3) 0.39341(13) 0.0264(7) Uani 1 1 d . . .
H3 H 0.374725 -0.170723 0.405182 0.032 Uiso 1 1 calc R U .
C4 C 0.31423(16) -0.0173(3) 0.36620(13) 0.0261(7) Uani 1 1 d . . .
H4 H 0.272393 -0.056799 0.356102 0.031 Uiso 1 1 calc R U .
C5 C 0.33109(15) 0.1122(3) 0.35711(12) 0.0202(6) Uani 1 1 d . . .
C6 C 0.28797(15) 0.2234(3) 0.33172(12) 0.0219(7) Uani 1 1 d . . .
H6A H 0.243109 0.206898 0.334167 0.026 Uiso 1 1 calc R U .
H6B H 0.287793 0.223268 0.297018 0.026 Uiso 1 1 calc R U .
C7 C 0.54923(18) -0.0030(4) 0.34048(13) 0.0296(8) Uani 1 1 d . . .
C8 C 0.5929(2) -0.1282(4) 0.35273(16) 0.0442(10) Uani 1 1 d . . .
H8A H 0.637909 -0.099498 0.365782 0.053 Uiso 1 1 calc R U .
H8B H 0.589767 -0.181890 0.323370 0.053 Uiso 1 1 calc R U .
H8C H 0.578990 -0.183197 0.376848 0.053 Uiso 1 1 calc R U .
C9 C 0.48206(18) -0.0552(4) 0.31331(13) 0.0324(8) Uani 1 1 d . . .
H9A H 0.467622 -0.124531 0.332817 0.039 Uiso 1 1 calc R U .
H9B H 0.484594 -0.094385 0.282316 0.039 Uiso 1 1 calc R U .
H9C H 0.451129 0.020045 0.307479 0.039 Uiso 1 1 calc R U .
C10 C 0.5754(2) 0.0917(5) 0.30684(14) 0.0402(10) Uani 1 1 d . . .
H10A H 0.579356 0.041352 0.278133 0.048 Uiso 1 1 calc R U .
H10B H 0.618093 0.126083 0.324060 0.048 Uiso 1 1 calc R U .
H10C H 0.545556 0.167700 0.296950 0.048 Uiso 1 1 calc R U .
C11 C 0.62162(16) 0.1016(4) 0.44230(13) 0.0270(7) Uani 1 1 d . . .
C12 C 0.67571(18) 0.1505(5) 0.42023(17) 0.0463(11) Uani 1 1 d . . .
H12A H 0.714874 0.167419 0.446052 0.056 Uiso 1 1 calc R U .
H12B H 0.662268 0.234404 0.402204 0.056 Uiso 1 1 calc R U .
H12C H 0.684767 0.081227 0.398268 0.056 Uiso 1 1 calc R U .
C13 C 0.61585(19) 0.1999(4) 0.48226(15) 0.0400(10) Uani 1 1 d . . .
H13A H 0.606834 0.291019 0.468680 0.048 Uiso 1 1 calc R U .
H13B H 0.656566 0.200775 0.507519 0.048 Uiso 1 1 calc R U .
H13C H 0.580464 0.171093 0.496228 0.048 Uiso 1 1 calc R U .
C14 C 0.64010(19) -0.0359(4) 0.46695(15) 0.0382(9) Uani 1 1 d . . .
H14A H 0.682051 -0.028225 0.490637 0.046 Uiso 1 1 calc R U .
H14B H 0.643063 -0.103661 0.442549 0.046 Uiso 1 1 calc R U .
H14C H 0.606978 -0.063502 0.483414 0.046 Uiso 1 1 calc R U .
C15 C 0.27026(16) 0.5093(3) 0.30922(12) 0.0246(7) Uani 1 1 d . . .
C16 C 0.30367(18) 0.5066(4) 0.26739(13) 0.0326(8) Uani 1 1 d . . .
H16A H 0.348712 0.536402 0.279158 0.039 Uiso 1 1 calc R U .
H16B H 0.280834 0.567396 0.241615 0.039 Uiso 1 1 calc R U .
H16C H 0.302781 0.414265 0.254707 0.039 Uiso 1 1 calc R U .
C17 C 0.19873(17) 0.4694(4) 0.28759(14) 0.0338(8) Uani 1 1 d . . .
H17A H 0.173905 0.484158 0.311753 0.041 Uiso 1 1 calc R U .
H17B H 0.196334 0.373657 0.278325 0.041 Uiso 1 1 calc R U .
H17C H 0.180610 0.524996 0.258997 0.041 Uiso 1 1 calc R U .
C18 C 0.2733(2) 0.6541(4) 0.32848(14) 0.0353(9) Uani 1 1 d . . .
H18A H 0.252742 0.715486 0.302150 0.042 Uiso 1 1 calc R U .
H18B H 0.318594 0.680457 0.341431 0.042 Uiso 1 1 calc R U .
H18C H 0.250346 0.659076 0.354202 0.042 Uiso 1 1 calc R U .
C19 C 0.28223(16) 0.4026(3) 0.41333(12) 0.0240(7) Uani 1 1 d . . .
C20 C 0.31784(18) 0.5184(4) 0.44499(13) 0.0306(8) Uani 1 1 d . . .
H20A H 0.364455 0.499683 0.453999 0.037 Uiso 1 1 calc R U .
H20B H 0.302015 0.525822 0.474285 0.037 Uiso 1 1 calc R U .
H20C H 0.309757 0.603556 0.426891 0.037 Uiso 1 1 calc R U .
C21 C 0.29430(17) 0.2693(4) 0.44140(13) 0.0285(8) Uani 1 1 d . . .
H21A H 0.265709 0.199084 0.423378 0.034 Uiso 1 1 calc R U .
H21B H 0.285367 0.281403 0.473172 0.034 Uiso 1 1 calc R U .
H21C H 0.339555 0.241897 0.445631 0.034 Uiso 1 1 calc R U .
C22 C 0.20905(17) 0.4304(4) 0.40226(14) 0.0320(8) Uani 1 1 d . . .
H22A H 0.199751 0.519389 0.386987 0.038 Uiso 1 1 calc R U .
H22B H 0.195055 0.428777 0.432430 0.038 Uiso 1 1 calc R U .
H22C H 0.185692 0.360562 0.380308 0.038 Uiso 1 1 calc R U .
C23A C 0.4744(4) 0.5744(6) 0.4009(4) 0.042(2) Uani 0.7 1 d . . P
C23B C 0.5435(9) 0.4634(16) 0.3563(8) 0.025(4) Uiso 0.3 1 d . . P
C24A C 0.4630(5) 0.5720(10) 0.3495(5) 0.053(3) Uani 0.7 1 d . . P
C24B C 0.5491(8) 0.4807(18) 0.4070(7) 0.024(4) Uiso 0.3 1 d . . P
C25A C 0.5125(7) 0.4968(12) 0.3372(3) 0.054(3) Uani 0.7 1 d . . P
C25B C 0.4970(11) 0.5570(19) 0.4114(6) 0.021(4) Uiso 0.3 1 d . . P
C26A C 0.5555(3) 0.4574(6) 0.3816(5) 0.0373(15) Uani 0.7 1 d . . P
C26B C 0.4570(11) 0.581(2) 0.3657(8) 0.022(4) Uiso 0.3 1 d . . P
C27A C 0.5322(5) 0.5089(7) 0.4196(2) 0.0307(14) Uani 0.7 1 d . . P
C27B C 0.4877(10) 0.528(2) 0.3324(8) 0.027(4) Uiso 0.3 1 d . . P

loop_
_atom_site_aniso_label
_atom_site_aniso_U_11
_atom_site_aniso_U_22
_atom_site_aniso_U_33
_atom_site_aniso_U_23
_atom_site_aniso_U_13
_atom_site_aniso_U_12
Zr1 0.01475(14) 0.01624(15) 0.01726(15) -0.00098(11) 0.00339(10) -0.00280(11)
Cl1 0.0279(4) 0.0259(4) 0.0189(4) -0.0008(3) 0.0057(3) -0.0025(3)
Cl2 0.0277(4) 0.0314(4) 0.0192(4) -0.0032(3) 0.0058(3) -0.0004(3)
P1 0.0178(4) 0.0205(4) 0.0199(4) 0.0013(3) 0.0059(3) 0.0022(3)
P2 0.0161(4) 0.0155(4) 0.0192(4) -0.0029(3) 0.0023(3) -0.0005(3)
N1 0.0174(12) 0.0162(13) 0.0225(14) -0.0021(10) 0.0061(10) -0.0022(10)
C1 0.0245(16) 0.0208(16) 0.0228(16) 0.0033(12) 0.0074(13) 0.0012(13)
C2 0.0234(16) 0.0185(16) 0.0219(16) -0.0003(12) 0.0064(13) -0.0006(13)
C3 0.0325(18) 0.0173(16) 0.0309(18) -0.0002(13) 0.0105(15) -0.0046(14)
C4 0.0218(16) 0.0213(17) 0.037(2) -0.0046(14) 0.0104(14) -0.0077(13)
C5 0.0167(15) 0.0206(16) 0.0239(16) -0.0042(12) 0.0063(12) -0.0010(12)
C6 0.0171(15) 0.0215(16) 0.0263(17) -0.0044(13) 0.0039(12) -0.0016(12)
C7 0.0346(19) 0.0300(19) 0.0261(18) -0.0025(14) 0.0112(15) 0.0070(15)
C8 0.050(3) 0.039(2) 0.044(2) -0.0050(19) 0.013(2) 0.021(2)
C9 0.041(2) 0.030(2) 0.0251(18) -0.0074(15) 0.0065(16) 0.0029(16)
C10 0.042(2) 0.056(3) 0.030(2) -0.0001(18) 0.0222(18) 0.0019(19)
C11 0.0187(16) 0.0288(19) 0.0301(18) 0.0038(14) -0.0006(13) 0.0033(14)
C12 0.0189(18) 0.063(3) 0.055(3) 0.016(2) 0.0050(17) -0.0032(18)
C13 0.033(2) 0.039(2) 0.037(2) -0.0090(17) -0.0130(17) 0.0052(17)
C14 0.034(2) 0.038(2) 0.037(2) 0.0111(17) -0.0030(17) 0.0115(17)
C15 0.0247(17) 0.0200(17) 0.0250(17) -0.0030(13) -0.0013(13) 0.0035(13)
C16 0.034(2) 0.034(2) 0.0252(18) 0.0057(15) -0.0002(15) 0.0041(16)
C17 0.0260(18) 0.034(2) 0.034(2) -0.0036(16) -0.0048(15) 0.0042(15)
C18 0.043(2) 0.0220(19) 0.036(2) -0.0006(15) -0.0001(17) 0.0045(16)
C19 0.0219(16) 0.0262(18) 0.0257(17) -0.0039(13) 0.0094(13) 0.0004(13)
C20 0.035(2) 0.031(2) 0.0275(18) -0.0087(15) 0.0103(15) 0.0002(16)
C21 0.0298(18) 0.0309(19) 0.0292(18) 0.0002(15) 0.0156(15) 0.0034(15)
C22 0.0249(18) 0.032(2) 0.042(2) -0.0023(16) 0.0140(16) 0.0059(15)
C23A 0.024(4) 0.010(3) 0.091(7) -0.009(3) 0.012(4) -0.005(3)
C24A 0.044(5) 0.030(4) 0.066(8) 0.026(5) -0.018(6) -0.024(4)
C25A 0.071(7) 0.060(6) 0.033(4) -0.002(4) 0.014(5) -0.052(6)
C26A 0.020(3) 0.025(3) 0.070(6) -0.005(4) 0.017(4) -0.014(2)
C27A 0.036(4) 0.022(3) 0.032(3) -0.009(3) 0.004(3) -0.016(3)

loop_
_atom_type_symbol
_atom_type_description
_atom_type_scat_dispersion_real
_atom_type_scat_dispersion_imag
_atom_type_scat_source
C C 0.0033 0.0016
;
International Tables for Crystallography
(Vol. C, Tables 4.2.6.8 and 6.1.1.4)
;
H H 0.0000 0.0000
;
International Tables for Crystallography
(Vol. C, Table 6.1.1.4)
;
N N 0.0061 0.0033
;
International Tables for Crystallography
(Vol. C, Tables 4.2.6.8 and 6.1.1.4)
;
P P 0.1023 0.0942
;
International Tables for Crystallography
(Vol. C, Tables 4.2.6.8 and 6.1.1.4)
;
Cl Cl 0.1484 0.1585
;
International Tables for Crystallography
(Vol. C, Tables 4.2.6.8 and 6.1.1.4)
;
Zr Zr -2.9673 0.5597
;
International Tables for Crystallography
(Vol. C, Tables 4.2.6.8 and 6.1.1.4)
;

loop_
_geom_angle_atom_site_label_1
_geom_angle_atom_site_label_2
_geom_angle_atom_site_label_3
_geom_angle
N1 Zr1 Cl1 80.29(7)
N1 Zr1 Cl2 79.68(7)
Cl1 Zr1 Cl2 159.96(3)
N1 Zr1 C26A 152.38(15)
Cl1 Zr1 C26A 99.1(3)
Cl2 Zr1 C26A 98.3(3)
N1 Zr1 C26B 151.7(5)
Cl1 Zr1 C26B 95.3(5)
Cl2 Zr1 C26B 102.6(5)
C26A Zr1 C26B 55.8(5)
N1 Zr1 C24B 152.9(4)
Cl1 Zr1 C24B 116.6(5)
Cl2 Zr1 C24B 81.9(5)
C26A Zr1 C24B 18.2(4)
C26B Zr1 C24B 52.7(6)
N1 Zr1 C25A 153.0(2)
Cl1 Zr1 C25A 73.74(18)
Cl2 Zr1 C25A 126.00(18)
C26A Zr1 C25A 32.5(3)
C26B Zr1 C25A 41.4(5)
C24B Zr1 C25A 45.2(4)
N1 Zr1 C23A 150.88(17)
Cl1 Zr1 C23A 117.2(3)
Cl2 Zr1 C23A 81.4(3)
C26A Zr1 C23A 52.8(2)
C26B Zr1 C23A 22.2(4)
C24B Zr1 C23A 41.7(4)
C25A Zr1 C23A 53.6(3)
N1 Zr1 C23B 152.1(4)
Cl1 Zr1 C23B 83.9(5)
Cl2 Zr1 C23B 114.1(5)
C26A Zr1 C23B 16.0(4)
C26B Zr1 C23B 52.5(6)
C24B Zr1 C23B 32.7(5)
C25A Zr1 C23B 18.3(3)
C23A Zr1 C23B 56.9(4)
N1 Zr1 C25B 153.4(4)
Cl1 Zr1 C25B 123.5(4)
Cl2 Zr1 C25B 76.2(4)
C26A Zr1 C25B 44.8(4)
C26B Zr1 C25B 31.6(5)
C24B Zr1 C25B 31.2(5)
C25A Zr1 C25B 53.5(4)
C23A Zr1 C25B 11.8(4)
C23B Zr1 C25B 52.3(5)
N1 Zr1 C27A 151.33(15)
Cl1 Zr1 C27A 126.72(16)
Cl2 Zr1 C27A 72.95(15)
C26A Zr1 C27A 31.8(2)
C26B Zr1 C27A 47.4(5)
C24B Zr1 C27A 14.2(4)
C25A Zr1 C27A 53.1(2)
C23A Zr1 C27A 31.2(2)
C23B Zr1 C27A 44.3(4)
C25B Zr1 C27A 19.5(4)
N1 Zr1 C24A 152.9(2)
Cl1 Zr1 C24A 85.0(3)
Cl2 Zr1 C24A 113.6(3)
C26A Zr1 C24A 52.6(3)
C26B Zr1 C24A 11.6(4)
C24B Zr1 C24A 53.9(4)
C25A Zr1 C24A 31.8(4)
C23A Zr1 C24A 32.3(3)
C23B Zr1 C24A 45.7(4)
C25B Zr1 C24A 39.6(4)
C27A Zr1 C24A 52.1(2)
C1 P1 C7 105.51(16)
C1 P1 C11 102.50(15)
C7 P1 C11 109.49(16)
C1 P1 Zr1 94.86(11)
C7 P1 Zr1 116.98(12)
C11 P1 Zr1 123.28(12)
C6 P2 C19 105.09(15)
C6 P2 C15 102.23(15)
C19 P2 C15 110.08(15)
C6 P2 Zr1 95.07(10)
C19 P2 Zr1 115.23(11)
C15 P2 Zr1 124.71(11)
C2 N1 C5 105.6(3)
C2 N1 Zr1 127.4(2)
C5 N1 Zr1 126.9(2)
C2 C1 P1 110.3(2)
C2 C1 H1A 109.6
P1 C1 H1A 109.6
C2 C1 H1B 109.6
P1 C1 H1B 109.6
H1A C1 H1B 108.1
C3 C2 N1 110.5(3)
C3 C2 C1 127.8(3)
N1 C2 C1 121.6(3)
C2 C3 C4 106.9(3)
C2 C3 H3 126.6
C4 C3 H3 126.6
C5 C4 C3 106.7(3)
C5 C4 H4 126.6
C3 C4 H4 126.6
C4 C5 N1 110.3(3)
C4 C5 C6 128.2(3)
N1 C5 C6 121.5(3)
C5 C6 P2 111.4(2)
C5 C6 H6A 109.4
P2 C6 H6A 109.4
C5 C6 H6B 109.4
P2 C6 H6B 109.4
H6A C6 H6B 108.0
C8 C7 C9 106.3(3)
C8 C7 C10 109.7(3)
C9 C7 C10 109.1(3)
C8 C7 P1 114.5(3)
C9 C7 P1 108.9(2)
C10 C7 P1 108.3(3)
C7 C8 H8A 109.5
C7 C8 H8B 109.5
H8A C8 H8B 109.5
C7 C8 H8C 109.5
H8A C8 H8C 109.5
H8B C8 H8C 109.5
C7 C9 H9A 109.5
C7 C9 H9B 109.5
H9A C9 H9B 109.5
C7 C9 H9C 109.5
H9A C9 H9C 109.5
H9B C9 H9C 109.5
C7 C10 H10A 109.5
C7 C10 H10B 109.5
H10A C10 H10B 109.5
C7 C10 H10C 109.5
H10A C10 H10C 109.5
H10B C10 H10C 109.5
C12 C11 C13 108.5(3)
C12 C11 C14 109.7(3)
C13 C11 C14 106.2(3)
C12 C11 P1 110.9(3)
C13 C11 P1 108.1(2)
C14 C11 P1 113.2(3)
C11 C12 H12A 109.5
C11 C12 H12B 109.5
H12A C12 H12B 109.5
C11 C12 H12C 109.5
H12A C12 H12C 109.5
H12B C12 H12C 109.5
C11 C13 H13A 109.5
C11 C13 H13B 109.5
H13A C13 H13B 109.5
C11 C13 H13C 109.5
H13A C13 H13C 109.5
H13B C13 H13C 109.5
C11 C14 H14A 109.5
C11 C14 H14B 109.5
H14A C14 H14B 109.5
C11 C14 H14C 109.5
H14A C14 H14C 109.5
H14B C14 H14C 109.5
C18 C15 C16 108.1(3)
C18 C15 C17 109.3(3)
C16 C15 C17 106.7(3)
C18 C15 P2 110.9(2)
C16 C15 P2 108.2(2)
C17 C15 P2 113.5(3)
C15 C16 H16A 109.5
C15 C16 H16B 109.5
H16A C16 H16B 109.5
C15 C16 H16C 109.5
H16A C16 H16C 109.5
H16B C16 H16C 109.5
C15 C17 H17A 109.5
C15 C17 H17B 109.5
H17A C17 H17B 109.5
C15 C17 H17C 109.5
H17A C17 H17C 109.5
H17B C17 H17C 109.5
C15 C18 H18A 109.5
C15 C18 H18B 109.5
H18A C18 H18B 109.5
C15 C18 H18C 109.5
H18A C18 H18C 109.5
H18B C18 H18C 109.5
C21 C19 C20 109.8(3)
C21 C19 C22 106.9(3)
C20 C19 C22 108.4(3)
C21 C19 P2 109.1(2)
C20 C19 P2 108.3(2)
C22 C19 P2 114.3(2)
C19 C20 H20A 109.5
C19 C20 H20B 109.5
H20A C20 H20B 109.5
C19 C20 H20C 109.5
H20A C20 H20C 109.5
H20B C20 H20C 109.5
C19 C21 H21A 109.5
C19 C21 H21B 109.5
H21A C21 H21B 109.5
C19 C21 H21C 109.5
H21A C21 H21C 109.5
H21B C21 H21C 109.5
C19 C22 H22A 109.5
C19 C22 H22B 109.5
H22A C22 H22B 109.5
C19 C22 H22C 109.5
H22A C22 H22C 109.5
H22B C22 H22C 109.5
C25B C23A C26B 131(3)
C25B C23A C27A 13(2)
C26B C23A C27A 120.1(15)
C25B C23A C24A 119(2)
C26B C23A C24A 12.9(15)
C27A C23A C24A 107.4(7)
C25B C23A C24B 29(2)
C26B C23A C24B 103.3(15)
C27A C23A C24B 16.8(6)
C24A C23A C24B 90.6(8)
C25B C23A Zr1 86(2)
C26B C23A Zr1 77.8(13)
C27A C23A Zr1 75.2(3)
C24A C23A Zr1 74.6(4)
C24B C23A Zr1 68.8(5)
C26A C23B C25A 138(3)
C26A C23B C27B 126(2)
C25A C23B C27B 11.6(14)
C26A C23B C24B 19.6(12)
C25A C23B C24B 118.4(19)
C27B C23B C24B 106.8(17)
C26A C23B C27A 32.9(12)
C25A C23B C27A 105.1(16)
C27B C23B C27A 93.5(14)
C24B C23B C27A 13.3(7)
C26A C23B C24A 103.1(17)
C25A C23B C24A 34.9(11)
C27B C23B C24A 23.3(10)
C24B C23B C24A 83.5(10)
C27A C23B C24A 70.2(7)
C26A C23B Zr1 79.7(14)
C25A C23B Zr1 80.1(12)
C27B C23B Zr1 75.1(13)
C24B C23B Zr1 72.9(9)
C27A C23B Zr1 68.2(5)
C24A C23B Zr1 67.5(5)
C26B C24A C27B 150(4)
C26B C24A C25A 133(4)
C27B C24A C25A 17.3(14)
C26B C24A C23A 25(3)
C27B C24A C23A 125.8(16)
C25A C24A C23A 108.6(7)
C26B C24A C25B 40(3)
C27B C24A C25B 110.7(16)
C25A C24A C25B 93.4(9)
C23A C24A C25B 15.5(7)
C26B C24A C23B 114(3)
C27B C24A C23B 36.6(13)
C25A C24A C23B 19.3(6)
C23A C24A C23B 89.3(7)
C25B C24A C23B 74.1(9)
C26B C24A Zr1 80(3)
C27B C24A Zr1 79.9(15)
C25A C24A Zr1 73.1(4)
C23A C24A Zr1 73.1(4)
C25B C24A Zr1 70.0(6)
C23B C24A Zr1 66.8(5)
C27A C24B C26A 152(3)
C27A C24B C25B 28.3(14)
C26A C24B C25B 124.2(17)
C27A C24B C23B 135(2)
C26A C24B C23B 17.2(10)
C25B C24B C23B 107.0(14)
C27A C24B C23A 38.8(14)
C26A C24B C23A 113.6(15)
C25B C24B C23A 10.8(7)
C23B C24B C23A 96.5(11)
C27A C24B C25A 113.8(19)
C26A C24B C25A 38.6(10)
C25B C24B C25A 85.6(10)
C23B C24B C25A 21.4(7)
C23A C24B C25A 75.1(7)
C27A C24B Zr1 85.7(16)
C26A C24B Zr1 80.2(12)
C25B C24B Zr1 75.5(10)
C23B C24B Zr1 74.4(10)
C23A C24B Zr1 69.5(5)
C25A C24B Zr1 67.6(5)
C27B C25A C23B 153(3)
C27B C25A C24A 27(2)
C23B C25A C24A 125.8(16)
C27B C25A C26A 133(3)
C23B C25A C26A 19.5(13)
C24A C25A C26A 106.3(7)
C27B C25A C26B 39(3)
C23B C25A C26B 113.7(16)
C24A C25A C26B 12.2(9)
C26A C25A C26B 94.2(9)
C27B C25A C24B 112(3)
C23B C25A C24B 40.2(13)
C24A C25A C24B 85.6(8)
C26A C25A C24B 20.7(5)
C26B C25A C24B 73.5(9)
C27B C25A Zr1 86(3)
C23B C25A Zr1 81.6(13)
C24A C25A Zr1 75.1(4)
C26A C25A Zr1 73.1(4)
C26B C25A Zr1 68.9(7)
C24B C25A Zr1 67.2(5)
C23A C25B C27A 159(3)
C23A C25B C24B 140(3)
C27A C25B C24B 20.2(10)
C23A C25B C26B 32(2)
C27A C25B C26B 129.1(18)
C24B C25B C26B 109.1(14)
C23A C25B C24A 46.0(19)
C27A C25B C24A 115.6(15)
C24B C25B C24A 95.4(12)
C26B C25B C24A 14.0(10)
C23A C25B C26A 120(2)
C27A C25B C26A 40.2(9)
C24B C25B C26A 20.0(7)
C26B C25B C26A 89.1(11)
C24A C25B C26A 75.4(8)
C23A C25B Zr1 82(2)
C27A C25B Zr1 80.5(12)
C24B C25B Zr1 73.3(10)
C26B C25B Zr1 72.9(11)
C24A C25B Zr1 70.4(6)
C26A C25B Zr1 66.5(5)
C23B C26A C24B 143(2)
C23B C26A C27A 131.1(17)
C24B C26A C27A 12.2(12)
C23B C26A C25A 22.5(14)
C24B C26A C25A 120.7(14)
C27A C26A C25A 108.6(7)
C23B C26A C27B 36.0(17)
C24B C26A C27B 107.3(15)
C27A C26A C27B 95.2(7)
C25A C26A C27B 13.4(9)
C23B C26A C25B 107.4(16)
C24B C26A C25B 35.8(12)
C27A C26A C25B 23.7(5)
C25A C26A C25B 84.9(7)
C27B C26A C25B 71.5(8)
C23B C26A Zr1 84.4(15)
C24B C26A Zr1 81.6(12)
C27A C26A Zr1 75.8(3)
C25A C26A Zr1 74.5(4)
C27B C26A Zr1 69.7(7)
C25B C26A Zr1 68.6(5)
C24A C26B C23A 142(4)
C24A C26B C27B 19(3)
C23A C26B C27B 124(2)
C24A C26B C25B 126(4)
C23A C26B C25B 16.6(11)
C27B C26B C25B 107.3(18)
C24A C26B C25A 35(3)
C23A C26B C25A 108.0(18)
C27B C26B C25A 15.8(9)
C25B C26B C25A 91.6(14)
C24A C26B Zr1 88(3)
C23A C26B Zr1 80.0(13)
C27B C26B Zr1 75.9(14)
C25B C26B Zr1 75.6(12)
C25A C26B Zr1 69.7(7)
C24B C27A C25B 131(2)
C24B C27A C23A 124.5(18)
C25B C27A C23A 8.0(12)
C24B C27A C26A 15.5(16)
C25B C27A C26A 116.1(12)
C23A C27A C26A 109.0(6)
C24B C27A C23B 31.4(17)
C25B C27A C23B 100.1(12)
C23A C27A C23B 93.1(7)
C26A C27A C23B 16.0(6)
C24B C27A Zr1 80.1(16)
C25B C27A Zr1 80.0(11)
C23A C27A Zr1 73.7(3)
C26A C27A Zr1 72.5(3)
C23B C27A Zr1 67.5(5)
C25A C27B C24A 136(4)
C25A C27B C23B 15.8(19)
C24A C27B C23B 120(2)
C25A C27B C26B 125(3)
C24A C27B C26B 10.9(13)
C23B C27B C26B 109(2)
C25A C27B C26A 33(2)
C24A C27B C26A 102.4(17)
C23B C27B C26A 17.6(8)
C26B C27B C26A 91.8(16)
C25A C27B Zr1 81(3)
C24A C27B Zr1 79.7(15)
C23B C27B Zr1 73.9(12)
C26B C27B Zr1 72.6(14)
C26A C27B Zr1 67.1(7)

loop_
_geom_bond_atom_site_label_1
_geom_bond_atom_site_label_2
_geom_bond_distance
Zr1 N1 2.247(3)
Zr1 Cl1 2.4901(8)
Zr1 Cl2 2.4929(8)
Zr1 C26A 2.531(5)
Zr1 C26B 2.54(2)
Zr1 C24B 2.541(15)
Zr1 C25A 2.549(7)
Zr1 C23A 2.554(6)
Zr1 C23B 2.560(16)
Zr1 C25B 2.569(16)
Zr1 C27A 2.572(5)
Zr1 C24A 2.574(7)
P1 C1 1.837(3)
P1 C7 1.901(4)
P1 C11 1.905(3)
P2 C6 1.829(3)
P2 C19 1.891(3)
P2 C15 1.896(3)
N1 C2 1.377(4)
N1 C5 1.388(4)
C1 C2 1.502(4)
C1 H1A 0.9900
C1 H1B 0.9900
C2 C3 1.372(5)
C3 C4 1.409(5)
C3 H3 0.9500
C4 C5 1.372(5)
C4 H4 0.9500
C5 C6 1.498(5)
C6 H6A 0.9900
C6 H6B 0.9900
C7 C8 1.536(5)
C7 C9 1.537(5)
C7 C10 1.542(5)
C8 H8A 0.9800
C8 H8B 0.9800
C8 H8C 0.9800
C9 H9A 0.9800
C9 H9B 0.9800
C9 H9C 0.9800
C10 H10A 0.9800
C10 H10B 0.9800
C10 H10C 0.9800
C11 C12 1.525(5)
C11 C13 1.527(5)
C11 C14 1.535(5)
C12 H12A 0.9800
C12 H12B 0.9800
C12 H12C 0.9800
C13 H13A 0.9800
C13 H13B 0.9800
C13 H13C 0.9800
C14 H14A 0.9800
C14 H14B 0.9800
C14 H14C 0.9800
C15 C18 1.529(5)
C15 C16 1.537(5)
C15 C17 1.547(5)
C16 H16A 0.9800
C16 H16B 0.9800
C16 H16C 0.9800
C17 H17A 0.9800
C17 H17B 0.9800
C17 H17C 0.9800
C18 H18A 0.9800
C18 H18B 0.9800
C18 H18C 0.9800
C19 C21 1.531(5)
C19 C20 1.536(5)
C19 C22 1.537(5)
C20 H20A 0.9800
C20 H20B 0.9800
C20 H20C 0.9800
C21 H21A 0.9800
C21 H21B 0.9800
C21 H21C 0.9800
C22 H22A 0.9800
C22 H22B 0.9800
C22 H22C 0.9800
C23A C25B 0.529(18)
C23A C26B 0.980(19)
C23A C27A 1.377(10)
C23A C24A 1.427(14)
C23A C24B 1.814(19)
C23B C26A 0.708(16)
C23B C25A 0.813(15)
C23B C27B 1.37(2)
C23B C24B 1.43(2)
C23B C27A 1.937(19)
C23B C24A 1.993(19)
C24A C26B 0.52(2)
C24A C27B 0.91(2)
C24A C25A 1.405(16)
C24A C25B 1.743(18)
C24B C27A 0.634(17)
C24B C26A 0.804(17)
C24B C25B 1.38(2)
C24B C25A 1.956(19)
C25A C27B 0.599(18)
C25A C26A 1.420(12)
C25A C26B 1.80(2)
C25B C27A 0.871(18)
C25B C26B 1.39(2)
C25B C26A 1.94(2)
C26A C27A 1.397(10)
C26A C27B 1.88(2)
C26B C27B 1.39(2)

loop_
_geom_torsion_atom_site_label_1
_geom_torsion_atom_site_label_2
_geom_torsion_atom_site_label_3
_geom_torsion_atom_site_label_4
_geom_torsion
C7 P1 C1 C2 -82.0(3)
C11 P1 C1 C2 163.4(2)
Zr1 P1 C1 C2 37.8(2)
C5 N1 C2 C3 -0.3(4)
Zr1 N1 C2 C3 178.4(2)
C5 N1 C2 C1 177.5(3)
Zr1 N1 C2 C1 -3.9(4)
P1 C1 C2 C3 146.6(3)
P1 C1 C2 N1 -30.7(4)
N1 C2 C3 C4 0.2(4)
C1 C2 C3 C4 -177.4(3)
C2 C3 C4 C5 0.0(4)
C3 C4 C5 N1 -0.2(4)
C3 C4 C5 C6 -176.6(3)
C2 N1 C5 C4 0.3(4)
Zr1 N1 C5 C4 -178.4(2)
C2 N1 C5 C6 177.0(3)
Zr1 N1 C5 C6 -1.6(4)
C4 C5 C6 P2 145.4(3)
N1 C5 C6 P2 -30.8(4)
C19 P2 C6 C5 -81.3(3)
C15 P2 C6 C5 163.7(2)
Zr1 P2 C6 C5 36.6(2)
C6 P2 C15 C18 166.5(3)
C19 P2 C15 C18 55.2(3)
Zr1 P2 C15 C18 -88.4(3)
C6 P2 C15 C16 -75.2(3)
C19 P2 C15 C16 173.5(2)
Zr1 P2 C15 C16 29.9(3)
C6 P2 C15 C17 43.1(3)
C19 P2 C15 C17 -68.2(3)
Zr1 P2 C15 C17 148.1(2)
C6 P2 C19 C21 44.9(3)
C15 P2 C19 C21 154.3(2)
Zr1 P2 C19 C21 -58.3(2)
C6 P2 C19 C20 164.5(2)
C15 P2 C19 C20 -86.1(3)
Zr1 P2 C19 C20 61.3(3)
C6 P2 C19 C22 -74.6(3)
C15 P2 C19 C22 34.8(3)
Zr1 P2 C19 C22 -177.8(2)
C25B C23A C24A C26B 179(7)
C27A C23A C24A C26B 171(7)
C24B C23A C24A C26B 171(7)
Zr1 C23A C24A C26B 103(7)
C25B C23A C24A C27B 13(3)
C26B C23A C24A C27B -166(7)
C27A C23A C24A C27B 5.1(19)
C24B C23A C24A C27B 4.2(19)
Zr1 C23A C24A C27B -63.5(18)
C25B C23A C24A C25A 11(3)
C26B C23A C24A C25A -168(7)
C27A C23A C24A C25A 3.7(7)
C24B C23A C24A C25A 2.8(8)
Zr1 C23A C24A C25A -65.0(5)
C26B C23A C24A C25B -179(7)
C27A C23A C24A C25B -8(2)
C24B C23A C24A C25B -9(3)
Zr1 C23A C24A C25B -76(3)
C25B C23A C24A C23B 10(3)
C26B C23A C24A C23B -169(7)
C27A C23A C24A C23B 2.8(7)
C24B C23A C24A C23B 1.9(8)
Zr1 C23A C24A C23B -65.9(5)
C25B C23A C24A Zr1 76(3)
C26B C23A C24A Zr1 -103(7)
C27A C23A C24A Zr1 68.7(4)
C24B C23A C24A Zr1 67.8(5)
C26A C23B C24B C27A -174(5)
C25A C23B C24B C27A 1(4)
C27B C23B C24B C27A 1(4)
C24A C23B C24B C27A 2(3)
Zr1 C23B C24B C27A -67(3)
C25A C23B C24B C26A 176(4)
C27B C23B C24B C26A 176(4)
C27A C23B C24B C26A 174(5)
C24A C23B C24B C26A 176(3)
Zr1 C23B C24B C26A 108(3)
C26A C23B C24B C25B -177(4)
C25A C23B C24B C25B -1(3)
C27B C23B C24B C25B -1(2)
C27A C23B C24B C25B -2(2)
C24A C23B C24B C25B -0.6(13)
Zr1 C23B C24B C25B -69.1(12)
C26A C23B C24B C23A -174(3)
C25A C23B C24B C23A 2(2)
C27B C23B C24B C23A 1.5(18)
C27A C23B C24B C23A 0(3)
C24A C23B C24B C23A 1.9(8)
Zr1 C23B C24B C23A -66.6(6)
C26A C23B C24B C25A -176(4)
C27B C23B C24B C25A -0.1(15)
C27A C23B C24B C25A -1(4)
C24A C23B C24B C25A 0.2(15)
Zr1 C23B C24B C25A -68.2(18)
C26A C23B C24B Zr1 -108(3)
C25A C23B C24B Zr1 68.2(18)
C27B C23B C24B Zr1 68.1(15)
C27A C23B C24B Zr1 67(3)
C24A C23B C24B Zr1 68.4(5)
C25B C23A C24B C27A 13(4)
C26B C23A C24B C27A 179(2)
C24A C23A C24B C27A 177(2)
Zr1 C23A C24B C27A -110(2)
C25B C23A C24B C26A -169(5)
C26B C23A C24B C26A -2(2)
C27A C23A C24B C26A 178(3)
C24A C23A C24B C26A -4.5(16)
Zr1 C23A C24B C26A 68.7(15)
C26B C23A C24B C25B 167(5)
C27A C23A C24B C25B -13(4)
C24A C23A C24B C25B 165(5)
Zr1 C23A C24B C25B -122(4)
C25B C23A C24B C23B -167(5)
C26B C23A C24B C23B -0.4(17)
C27A C23A C24B C23B -180(3)
C24A C23A C24B C23B -2.6(11)
Zr1 C23A C24B C23B 70.6(10)
C25B C23A C24B C25A -166(4)
C26B C23A C24B C25A 0.2(14)
C27A C23A C24B C25A -179(2)
C24A C23A C24B C25A -2.0(5)
Zr1 C23A C24B C25A 71.3(4)
C25B C23A C24B Zr1 122(4)
C26B C23A C24B Zr1 -71.1(14)
C27A C23A C24B Zr1 110(2)
C24A C23A C24B Zr1 -73.2(4)
C26A C23B C25A C27B 1(8)
C24B C23B C25A C27B -1(7)
C27A C23B C25A C27B 0(7)
C24A C23B C25A C27B -1(6)
Zr1 C23B C25A C27B 64(6)
C26A C23B C25A C24A 2(5)
C27B C23B C25A C24A 1(6)
C24B C23B C25A C24A 0(3)
C27A C23B C25A C24A 0.7(19)
Zr1 C23B C25A C24A 64.7(12)
C27B C23B C25A C26A -1(8)
C24B C23B C25A C26A -2(2)
C27A C23B C25A C26A -2(3)
C24A C23B C25A C26A -2(5)
Zr1 C23B C25A C26A 62(3)
C26A C23B C25A C26B 0(4)
C27B C23B C25A C26B -1(6)
C24B C23B C25A C26B -2(2)
C27A C23B C25A C26B -1.6(16)
C24A C23B C25A C26B -2.3(11)
Zr1 C23B C25A C26B 62.4(10)
C26A C23B C25A C24B 2(2)
C27B C23B C25A C24B 1(7)
C27A C23B C25A C24B 0.3(10)
C24A C23B C25A C24B 0(3)
Zr1 C23B C25A C24B 64.3(16)
C26A C23B C25A Zr1 -62(3)
C27B C23B C25A Zr1 -64(6)
C24B C23B C25A Zr1 -64.3(16)
C27A C23B C25A Zr1 -64.0(8)
C24A C23B C25A Zr1 -64.7(12)
C26B C24A C25A C27B 169(6)
C23A C24A C25A C27B 176(5)
C25B C24A C25A C27B 179(5)
C23B C24A C25A C27B 179(6)
Zr1 C24A C25A C27B 111(5)
C26B C24A C25A C23B -10(5)
C27B C24A C25A C23B -179(6)
C23A C24A C25A C23B -2.8(19)
C25B C24A C25A C23B 0.2(18)
Zr1 C24A C25A C23B -67.8(17)
C26B C24A C25A C26A -9(5)
C27B C24A C25A C26A -178(5)
C23A C24A C25A C26A -2.0(8)
C25B C24A C25A C26A 1.0(8)
C23B C24A C25A C26A 0.9(16)
Zr1 C24A C25A C26A -66.9(4)
C27B C24A C25A C26B -169(6)
C23A C24A C25A C26B 7(4)
C25B C24A C25A C26B 10(4)
C23B C24A C25A C26B 10(5)
Zr1 C24A C25A C26B -58(4)
C26B C24A C25A C24B -10(4)
C27B C24A C25A C24B -179(5)
C23A C24A C25A C24B -2.6(7)
C25B C24A C25A C24B 0.4(8)
C23B C24A C25A C24B 0.2(17)
Zr1 C24A C25A C24B -67.5(5)
C26B C24A C25A Zr1 58(4)
C27B C24A C25A Zr1 -111(5)
C23A C24A C25A Zr1 64.9(5)
C25B C24A C25A Zr1 67.9(6)
C23B C24A C25A Zr1 67.8(17)
C26B C23A C25B C27A -33(10)
C24A C23A C25B C27A -34(10)
C24B C23A C25B C27A -16(5)
Zr1 C23A C25B C27A 36(9)
C26B C23A C25B C24B -17(6)
C27A C23A C25B C24B 16(5)
C24A C23A C25B C24B -18(5)
Zr1 C23A C25B C24B 52(4)
C27A C23A C25B C26B 33(10)
C24A C23A C25B C26B 0(2)
C24B C23A C25B C26B 17(6)
Zr1 C23A C25B C26B 70(3)
C26B C23A C25B C24A 0(2)
C27A C23A C25B C24A 34(10)
C24B C23A C25B C24A 18(5)
Zr1 C23A C25B C24A 69.9(15)
C26B C23A C25B C26A -13(4)
C27A C23A C25B C26A 21(7)
C24A C23A C25B C26A -13(3)
C24B C23A C25B C26A 5(2)
Zr1 C23A C25B C26A 57.0(18)
C26B C23A C25B Zr1 -70(3)
C27A C23A C25B Zr1 -36(9)
C24A C23A C25B Zr1 -69.9(14)
C24B C23A C25B Zr1 -52(4)
C27A C24B C25B C23A -163(6)
C26A C24B C25B C23A 12(5)
C23B C24B C25B C23A 13(5)
C25A C24B C25B C23A 13(4)
Zr1 C24B C25B C23A -55(4)
C26A C24B C25B C27A 176(4)
C23B C24B C25B C27A 177(3)
C23A C24B C25B C27A 163(5)
C25A C24B C25B C27A 176(3)
Zr1 C24B C25B C27A 108(3)
C27A C24B C25B C26B -173(3)
C26A C24B C25B C26B 3(3)
C23B C24B C25B C26B 4(2)
C23A C24B C25B C26B -10(3)
C25A C24B C25B C26B 3.5(15)
Zr1 C24B C25B C26B -64.6(14)
C27A C24B C25B C24A -176(3)
C26A C24B C25B C24A 0(2)
C23B C24B C25B C24A 0.7(15)
C23A C24B C25B C24A -13(4)
C25A C24B C25B C24A 0.4(8)
Zr1 C24B C25B C24A -67.6(6)
C27A C24B C25B C26A -176(4)
C23B C24B C25B C26A 1.2(13)
C23A C24B C25B C26A -12(5)
C25A C24B C25B C26A 0.9(16)
Zr1 C24B C25B C26A -67.1(19)
C27A C24B C25B Zr1 -108(3)
C26A C24B C25B Zr1 67.1(19)
C23B C24B C25B Zr1 68.3(12)
C23A C24B C25B Zr1 55(4)
C25A C24B C25B Zr1 68.0(5)
C26B C24A C25B C23A -1(5)
C27B C24A C25B C23A -169(3)
C25A C24A C25B C23A -169(3)
C23B C24A C25B C23A -169(3)
Zr1 C24A C25B C23A -99(3)
C26B C24A C25B C27A 167(5)
C27B C24A C25B C27A -2(2)
C25A C24A C25B C27A -2.1(16)
C23A C24A C25B C27A 167(4)
C23B C24A C25B C27A -2.0(14)
Zr1 C24A C25B C27A 68.5(15)
C26B C24A C25B C24B 168(5)
C27B C24A C25B C24B -0.3(19)
C25A C24A C25B C24B -0.6(11)
C23A C24A C25B C24B 169(3)
C23B C24A C25B C24B -0.5(11)
Zr1 C24A C25B C24B 70.1(10)
C27B C24A C25B C26B -168(5)
C25A C24A C25B C26B -169(5)
C23A C24A C25B C26B 1(5)
C23B C24A C25B C26B -169(5)
Zr1 C24A C25B C26B -98(5)
C26B C24A C25B C26A 168(5)
C27B C24A C25B C26A -0.5(16)
C25A C24A C25B C26A -0.7(5)
C23A C24A C25B C26A 169(3)
C23B C24A C25B C26A -0.7(6)
Zr1 C24A C25B C26A 69.9(4)
C26B C24A C25B Zr1 98(5)
C27B C24A C25B Zr1 -70.3(16)
C25A C24A C25B Zr1 -70.6(5)
C23A C24A C25B Zr1 99(3)
C23B C24A C25B Zr1 -70.6(6)
C25A C23B C26A C24B -6(6)
C27B C23B C26A C24B -5(5)
C27A C23B C26A C24B -2(2)
C24A C23B C26A C24B -4(4)
Zr1 C23B C26A C24B -68(3)
C25A C23B C26A C27A -3(5)
C27B C23B C26A C27A -3(4)
C24B C23B C26A C27A 2(2)
C24A C23B C26A C27A -2(2)
Zr1 C23B C26A C27A -65.5(15)
C27B C23B C26A C25A 0(2)
C24B C23B C26A C25A 6(6)
C27A C23B C26A C25A 3(5)
C24A C23B C26A C25A 1(3)
Zr1 C23B C26A C25A -62(3)
C25A C23B C26A C27B 0(2)
C24B C23B C26A C27B 5(5)
C27A C23B C26A C27B 3(4)
C24A C23B C26A C27B 1.1(18)
Zr1 C23B C26A C27B -63(2)
C25A C23B C26A C25B -3(4)
C27B C23B C26A C25B -3(3)
C24B C23B C26A C25B 2(3)
C27A C23B C26A C25B 0.0(11)
C24A C23B C26A C25B -1.7(15)
Zr1 C23B C26A C25B -65.5(8)
C25A C23B C26A Zr1 62(3)
C27B C23B C26A Zr1 63(2)
C24B C23B C26A Zr1 68(3)
C27A C23B C26A Zr1 65.5(15)
C24A C23B C26A Zr1 63.8(8)
C27A C24B C26A C23B 8(8)
C25B C24B C26A C23B 4(4)
C23A C24B C26A C23B 6(4)
C25A C24B C26A C23B 2(3)
Zr1 C24B C26A C23B 69(3)
C25B C24B C26A C27A -5(4)
C23B C24B C26A C27A -8(8)
C23A C24B C26A C27A -2(5)
C25A C24B C26A C27A -6(6)
Zr1 C24B C26A C27A 60(6)
C27A C24B C26A C25A 6(6)
C25B C24B C26A C25A 1(3)
C23B C24B C26A C25A -2(3)
C23A C24B C26A C25A 3.9(19)
Zr1 C24B C26A C25A 66.3(9)
C27A C24B C26A C27B 5(6)
C25B C24B C26A C27B 1(2)
C23B C24B C26A C27B -3(3)
C23A C24B C26A C27B 3.2(16)
C25A C24B C26A C27B -0.7(10)
Zr1 C24B C26A C27B 65.6(9)
C27A C24B C26A C25B 5(4)
C23B C24B C26A C25B -4(4)
C23A C24B C26A C25B 2.5(11)
C25A C24B C26A C25B -1(3)
Zr1 C24B C26A C25B 64.9(18)
C27A C24B C26A Zr1 -60(6)
C25B C24B C26A Zr1 -64.9(18)
C23B C24B C26A Zr1 -69(3)
C23A C24B C26A Zr1 -62.4(10)
C25A C24B C26A Zr1 -66.3(10)
C27B C25A C26A C23B -179(5)
C24A C25A C26A C23B -178(4)
C26B C25A C26A C23B -180(4)
C24B C25A C26A C23B -176(4)
Zr1 C25A C26A C23B 114(4)
C27B C25A C26A C24B -3(4)
C23B C25A C26A C24B 176(4)
C24A C25A C26A C24B -1.8(16)
C26B C25A C26A C24B -3.7(16)
Zr1 C25A C26A C24B -70.1(15)
C27B C25A C26A C27A -2(4)
C23B C25A C26A C27A 177(4)
C24A C25A C26A C27A -0.4(7)
C26B C25A C26A C27A -2.3(8)
C24B C25A C26A C27A 1.3(14)
Zr1 C25A C26A C27A -68.7(4)
C23B C25A C26A C27B 179(5)
C24A C25A C26A C27B 1(3)
C26B C25A C26A C27B -1(4)
C24B C25A C26A C27B 3(4)
Zr1 C25A C26A C27B -67(4)
C27B C25A C26A C25B -2(4)
C23B C25A C26A C25B 177(4)
C24A C25A C26A C25B -0.9(7)
C26B C25A C26A C25B -2.8(9)
C24B C25A C26A C25B 0.8(15)
Zr1 C25A C26A C25B -69.2(5)
C27B C25A C26A Zr1 67(4)
C23B C25A C26A Zr1 -114(4)
C24A C25A C26A Zr1 68.3(5)
C26B C25A C26A Zr1 66.4(7)
C24B C25A C26A Zr1 70.1(15)
C27B C24A C26B C23A 22(11)
C25A C24A C26B C23A 16(9)
C25B C24A C26B C23A 0(3)
C23B C24A C26B C23A 12(7)
Zr1 C24A C26B C23A 71(6)
C25A C24A C26B C27B -6(4)
C23A C24A C26B C27B -22(11)
C25B C24A C26B C27B -22(9)
C23B C24A C26B C27B -10(5)
Zr1 C24A C26B C27B 49(6)
C27B C24A C26B C25B 22(9)
C25A C24A C26B C25B 16(7)
C23A C24A C26B C25B 0(3)
C23B C24A C26B C25B 12(5)
Zr1 C24A C26B C25B 71(3)
C27B C24A C26B C25A 6(4)
C23A C24A C26B C25A -16(9)
C25B C24A C26B C25A -16(7)
C23B C24A C26B C25A -3.5(18)
Zr1 C24A C26B C25A 55(4)
C27B C24A C26B Zr1 -49(6)
C25A C24A C26B Zr1 -55(3)
C23A C24A C26B Zr1 -71(6)
C25B C24A C26B Zr1 -71(3)
C23B C24A C26B Zr1 -59.0(19)
C25B C23A C26B C24A -1(8)
C27A C23A C26B C24A -9(7)
C24B C23A C26B C24A -10(7)
Zr1 C23A C26B C24A -74(7)
C25B C23A C26B C27B 8(5)
C27A C23A C26B C27B -1(3)
C24A C23A C26B C27B 9(5)
C24B C23A C26B C27B -1(3)
Zr1 C23A C26B C27B -65(2)
C27A C23A C26B C25B -8(3)
C24A C23A C26B C25B 1(8)
C24B C23A C26B C25B -9(3)
Zr1 C23A C26B C25B -73(3)
C25B C23A C26B C25A 8(4)
C27A C23A C26B C25A 0(2)
C24A C23A C26B C25A 10(5)
C24B C23A C26B C25A -0.2(16)
Zr1 C23A C26B C25A -64.6(11)
C25B C23A C26B Zr1 73(3)
C27A C23A C26B Zr1 64.7(10)
C24A C23A C26B Zr1 74(7)
C24B C23A C26B Zr1 64.4(7)
C23A C25B C26B C24A 179(6)
C27A C25B C26B C24A -16(6)
C24B C25B C26B C24A -13(5)
C26A C25B C26B C24A -12(5)
Zr1 C25B C26B C24A -77(4)
C27A C25B C26B C23A 165(5)
C24B C25B C26B C23A 168(4)
C24A C25B C26B C23A -179(6)
C26A C25B C26B C23A 169(4)
Zr1 C25B C26B C23A 103(3)
C23A C25B C26B C27B -173(4)
C27A C25B C26B C27B -8(3)
C24B C25B C26B C27B -5(2)
C24A C25B C26B C27B 7(3)
C26A C25B C26B C27B -4.2(19)
Zr1 C25B C26B C27B -69.9(17)
C23A C25B C26B C25A -172(4)
C27A C25B C26B C25A -7(3)
C24B C25B C26B C25A -3.7(17)
C24A C25B C26B C25A 9(4)
C26A C25B C26B C25A -2.9(9)
Zr1 C25B C26B C25A -68.5(7)
C23A C25B C26B Zr1 -103(3)
C27A C25B C26B Zr1 62(2)
C24B C25B C26B Zr1 64.8(13)
C24A C25B C26B Zr1 77(4)
C26A C25B C26B Zr1 65.7(5)
C27B C25A C26B C24A -8(5)
C23B C25A C26B C24A 171(4)
C26A C25A C26B C24A 171(4)
C24B C25A C26B C24A 170(5)
Zr1 C25A C26B C24A -119(5)
C27B C25A C26B C23A -178(5)
C23B C25A C26B C23A 1(2)
C24A C25A C26B C23A -170(6)
C26A C25A C26B C23A 1.6(17)
C24B C25A C26B C23A 0.2(15)
Zr1 C25A C26B C23A 71.6(15)
C23B C25A C26B C27B 179(4)
C24A C25A C26B C27B 8(5)
C26A C25A C26B C27B 179(4)
C24B C25A C26B C27B 178(4)
Zr1 C25A C26B C27B -111(4)
C27B C25A C26B C25B -175(5)
C23B C25A C26B C25B 4(2)
C24A C25A C26B C25B -167(5)
C26A C25A C26B C25B 3.9(13)
C24B C25A C26B C25B 2.6(12)
Zr1 C25A C26B C25B 74.0(11)
C27B C25A C26B Zr1 111(4)
C23B C25A C26B Zr1 -70.1(15)
C24A C25A C26B Zr1 119(5)
C26A C25A C26B Zr1 -70.0(5)
C24B C25A C26B Zr1 -71.4(6)
C26A C24B C27A C25B -8(7)
C23B C24B C27A C25B -4(4)
C23A C24B C27A C25B -4.9(16)
C25A C24B C27A C25B -4(3)
Zr1 C24B C27A C25B -67(2)
C26A C24B C27A C23A -3(7)
C25B C24B C27A C23A 4.9(16)
C23B C24B C27A C23A 1(4)
C25A C24B C27A C23A 1(2)
Zr1 C24B C27A C23A -62.2(14)
C25B C24B C27A C26A 8(7)
C23B C24B C27A C26A 4(3)
C23A C24B C27A C26A 3(7)
C25A C24B C27A C26A 4(4)
Zr1 C24B C27A C26A -59(5)
C26A C24B C27A C23B -4(3)
C25B C24B C27A C23B 4(4)
C23A C24B C27A C23B -1(4)
C25A C24B C27A C23B 0.5(17)
Zr1 C24B C27A C23B -63(3)
C26A C24B C27A Zr1 59(5)
C25B C24B C27A Zr1 67(2)
C23B C24B C27A Zr1 63(3)
C23A C24B C27A Zr1 62.2(14)
C25A C24B C27A Zr1 63.2(11)
C23A C25B C27A C24B 31(10)
C26B C25B C27A C24B 9(4)
C24A C25B C27A C24B 4(3)
C26A C25B C27A C24B 2(2)
Zr1 C25B C27A C24B 67(2)
C24B C25B C27A C23A -31(10)
C26B C25B C27A C23A -22(7)
C24A C25B C27A C23A -26(8)
C26A C25B C27A C23A -28(9)
Zr1 C25B C27A C23A 37(9)
C23A C25B C27A C26A 28(9)
C24B C25B C27A C26A -2(2)
C26B C25B C27A C26A 6(3)
C24A C25B C27A C26A 2.0(18)
Zr1 C25B C27A C26A 64.7(8)
C23A C25B C27A C23B 28(9)
C24B C25B C27A C23B -2(2)
C26B C25B C27A C23B 6(2)
C24A C25B C27A C23B 2.0(14)
C26A C25B C27A C23B 0.0(7)
Zr1 C25B C27A C23B 64.8(6)
C23A C25B C27A Zr1 -37(9)
C24B C25B C27A Zr1 -67(2)
C26B C25B C27A Zr1 -59(2)
C24A C25B C27A Zr1 -62.7(11)
C26A C25B C27A Zr1 -64.7(8)
C25B C23A C27A C24B -152(9)
C26B C23A C27A C24B -1(3)
C24A C23A C27A C24B -3(2)
Zr1 C23A C27A C24B 65(2)
C26B C23A C27A C25B 152(9)
C24A C23A C27A C25B 149(9)
C24B C23A C27A C25B 152(9)
Zr1 C23A C27A C25B -142(9)
C25B C23A C27A C26A -153(9)
C26B C23A C27A C26A -1.7(17)
C24A C23A C27A C26A -3.9(6)
C24B C23A C27A C26A -0.9(19)
Zr1 C23A C27A C26A 64.3(4)
C25B C23A C27A C23B -152(9)
C26B C23A C27A C23B -0.6(17)
C24A C23A C27A C23B -2.8(7)
C24B C23A C27A C23B 0(2)
Zr1 C23A C27A C23B 65.5(5)
C25B C23A C27A Zr1 142(9)
C26B C23A C27A Zr1 -66.1(16)
C24A C23A C27A Zr1 -68.3(4)
C24B C23A C27A Zr1 -65(2)
C23B C26A C27A C24B -173(6)
C25A C26A C27A C24B -175(6)
C27B C26A C27A C24B -175(6)
C25B C26A C27A C24B -173(6)
Zr1 C26A C27A C24B 118(6)
C23B C26A C27A C25B 0(3)
C24B C26A C27A C25B 173(6)
C25A C26A C27A C25B -1.2(14)
C27B C26A C27A C25B -1.6(15)
Zr1 C26A C27A C25B -69.1(13)
C23B C26A C27A C23A 4(2)
C24B C26A C27A C23A 177(6)
C25A C26A C27A C23A 2.8(6)
C27B C26A C27A C23A 2.4(8)
C25B C26A C27A C23A 4.0(13)
Zr1 C26A C27A C23A -65.1(4)
C24B C26A C27A C23B 173(6)
C25A C26A C27A C23B -1(2)
C27B C26A C27A C23B -2(2)
C25B C26A C27A C23B 0(3)
Zr1 C26A C27A C23B -69(2)
C23B C26A C27A Zr1 69(2)
C24B C26A C27A Zr1 -118(6)
C25A C26A C27A Zr1 67.9(4)
C27B C26A C27A Zr1 67.5(7)
C25B C26A C27A Zr1 69.1(13)
C23B C25A C27B C24A 2(10)
C26A C25A C27B C24A 3(7)
C26B C25A C27B C24A 4(2)
C24B C25A C27B C24A 1(6)
Zr1 C25A C27B C24A 65(5)
C24A C25A C27B C23B -2(10)
C26A C25A C27B C23B 1(4)
C26B C25A C27B C23B 2(9)
C24B C25A C27B C23B 0(5)
Zr1 C25A C27B C23B 63(6)
C23B C25A C27B C26B -2(9)
C24A C25A C27B C26B -4(2)
C26A C25A C27B C26B -1(6)
C24B C25A C27B C26B -2(5)
Zr1 C25A C27B C26B 61(3)
C23B C25A C27B C26A -1(4)
C24A C25A C27B C26A -3(7)
C26B C25A C27B C26A 1(6)
C24B C25A C27B C26A -1.1(16)
Zr1 C25A C27B C26A 62(3)
C23B C25A C27B Zr1 -63(6)
C24A C25A C27B Zr1 -65(5)
C26A C25A C27B Zr1 -62(3)
C26B C25A C27B Zr1 -61(3)
C24B C25A C27B Zr1 -63.2(14)
C26B C24A C27B C25A -16(9)
C23A C24A C27B C25A -5(6)
C25B C24A C27B C25A -1(6)
C23B C24A C27B C25A -1(3)
Zr1 C24A C27B C25A -65(5)
C26B C24A C27B C23B -15(8)
C25A C24A C27B C23B 1(3)
C23A C24A C27B C23B -4(3)
C25B C24A C27B C23B 0(3)
Zr1 C24A C27B C23B -64(2)
C25A C24A C27B C26B 16(9)
C23A C24A C27B C26B 11(6)
C25B C24A C27B C26B 15(6)
C23B C24A C27B C26B 15(8)
Zr1 C24A C27B C26B -49(7)
C26B C24A C27B C26A -15(7)
C25A C24A C27B C26A 1(4)
C23A C24A C27B C26A -3(2)
C25B C24A C27B C26A 0.5(17)
C23B C24A C27B C26A 0.8(14)
Zr1 C24A C27B C26A -63.6(9)
C26B C24A C27B Zr1 49(7)
C25A C24A C27B Zr1 65(5)
C23A C24A C27B Zr1 60.4(13)
C25B C24A C27B Zr1 64.0(9)
C23B C24A C27B Zr1 64(2)
C26A C23B C27B C25A -179(7)
C24B C23B C27B C25A 179(6)
C27A C23B C27B C25A 180(6)
C24A C23B C27B C25A 178(8)
Zr1 C23B C27B C25A -114(6)
C26A C23B C27B C24A 3(4)
C25A C23B C27B C24A -178(8)
C24B C23B C27B C24A 1(3)
C27A C23B C27B C24A 1(3)
Zr1 C23B C27B C24A 67(2)
C26A C23B C27B C26B 0(4)
C25A C23B C27B C26B 178(8)
C24B C23B C27B C26B -2(3)
C27A C23B C27B C26B -2(2)
C24A C23B C27B C26B -3.1(15)
Zr1 C23B C27B C26B 64.4(18)
C25A C23B C27B C26A 179(7)
C24B C23B C27B C26A -1.8(17)
C27A C23B C27B C26A -2(2)
C24A C23B C27B C26A -3(4)
Zr1 C23B C27B C26A 65(3)
C26A C23B C27B Zr1 -65(3)
C25A C23B C27B Zr1 114(6)
C24B C23B C27B Zr1 -66.6(13)
C27A C23B C27B Zr1 -66.3(6)
C24A C23B C27B Zr1 -67(2)
C24A C26B C27B C25A 166(8)
C23A C26B C27B C25A 3(6)
C25B C26B C27B C25A 5(5)
Zr1 C26B C27B C25A -65(4)
C23A C26B C27B C24A -164(9)
C25B C26B C27B C24A -161(8)
C25A C26B C27B C24A -166(8)
Zr1 C26B C27B C24A 129(7)
C24A C26B C27B C23B 166(7)
C23A C26B C27B C23B 2(4)
C25B C26B C27B C23B 4(3)
C25A C26B C27B C23B -1(3)
Zr1 C26B C27B C23B -65.2(17)
C24A C26B C27B C26A 166(7)
C23A C26B C27B C26A 2(3)
C25B C26B C27B C26A 4(2)
C25A C26B C27B C26A -1(3)
Zr1 C26B C27B C26A -65.3(7)
C24A C26B C27B Zr1 -129(7)
C23A C26B C27B Zr1 67(2)
C25B C26B C27B Zr1 69.7(15)
C25A C26B C27B Zr1 65(4)
C23B C26A C27B C25A 1(3)
C24B C26A C27B C25A 177(4)
C27A C26A C27B C25A 178(4)
C25B C26A C27B C25A 178(4)
Zr1 C26A C27B C25A -109(4)
C23B C26A C27B C24A -178(4)
C24B C26A C27B C24A -1(2)
C27A C26A C27B C24A 0.3(17)
C25A C26A C27B C24A -178(5)
C25B C26A C27B C24A -0.4(15)
Zr1 C26A C27B C24A 73.0(16)
C24B C26A C27B C23B 177(3)
C27A C26A C27B C23B 178(3)
C25A C26A C27B C23B -1(3)
C25B C26A C27B C23B 177(3)
Zr1 C26A C27B C23B -109(3)
C23B C26A C27B C26B 180(4)
C24B C26A C27B C26B -4(2)
C27A C26A C27B C26B -2.5(15)
C25A C26A C27B C26B 179(5)
C25B C26A C27B C26B -3.1(14)
Zr1 C26A C27B C26B 70.3(14)
C23B C26A C27B Zr1 109(3)
C24B C26A C27B Zr1 -73.8(13)
C27A C26A C27B Zr1 -72.7(4)
C25A C26A C27B Zr1 109(4)
C25B C26A C27B Zr1 -73.4(6)
